data_4509717
loop_
_publ_author_name
'Yang, En-Cui'
'Chan, Ya-Nan'
'Liu, Hui'
'Wang, Zhi-Chao'
'Zhao, Xiao-Jun'

_publ_section_title
;
 Unusual Polymeric ZnII/CdIIComplexes with 2,6-Diaminopurine by
 Synergistic Coordination of Nucleobases and Polycarboxylate Anions:
 Binding Behavior, Self-Assembled Pattern of the Nucleobase, and
 Luminscent Properties
;
_journal_issue 11
_journal_name_full 'Crystal Growth &amp; Design'
_journal_page_first 4933
_journal_paper_doi 10.1021/cg9007119
_journal_volume 9
_journal_year 2009
_chemical_formula_sum 'C21 H14 N6 O8 Zn2'
_chemical_formula_weight 609.12
_chemical_name_systematic
; 
 ? 
;
_space_group_IT_number 14
_symmetry_cell_setting monoclinic
_symmetry_space_group_name_Hall '-P 2yn'
_symmetry_space_group_name_H-M 'P 1 21/n 1'
_atom_sites_solution_hydrogens geom
_atom_sites_solution_primary direct
_atom_sites_solution_secondary difmap
_audit_creation_method SHELXL-97
_cell_angle_alpha 90.00
_cell_angle_beta 101.7870(10)
_cell_angle_gamma 90.00
_cell_formula_units_Z 4
_cell_length_a 7.3203(4)
_cell_length_b 19.1072(10)
_cell_length_c 15.7652(8)
_cell_measurement_reflns_used 8336
_cell_measurement_temperature 296(2)
_cell_measurement_theta_max 27.93
_cell_measurement_theta_min 2.51
_cell_volume 2158.6(2)
_computing_cell_refinement 'Bruker SMART APEX II'
_computing_data_collection 'Bruker SMART APEX II'
_computing_data_reduction 'Bruker SAINT'
_computing_molecular_graphics 'Bruker SHELXTL'
_computing_publication_material 'Bruker SHELXTL'
_computing_structure_refinement 'SHELXL-97 (Sheldrick, 1997)'
_computing_structure_solution 'SHELXS-97 (Sheldrick, 1990)'
_diffrn_ambient_temperature 296(2)
_diffrn_measured_fraction_theta_full 1.000
_diffrn_measured_fraction_theta_max 1.000
_diffrn_measurement_device_type 'APEX II CCD area detector'
_diffrn_measurement_method 'phi and omega scans'
_diffrn_radiation_monochromator graphite
_diffrn_radiation_source 'fine-focus sealed tube'
_diffrn_radiation_type MoK\a
_diffrn_radiation_wavelength 0.71073
_diffrn_reflns_av_R_equivalents 0.0221
_diffrn_reflns_av_sigmaI/netI 0.0235
_diffrn_reflns_limit_h_max 8
_diffrn_reflns_limit_h_min -8
_diffrn_reflns_limit_k_max 22
_diffrn_reflns_limit_k_min -22
_diffrn_reflns_limit_l_max 18
_diffrn_reflns_limit_l_min -13
_diffrn_reflns_number 10951
_diffrn_reflns_theta_full 25.01
_diffrn_reflns_theta_max 25.01
_diffrn_reflns_theta_min 1.70
_exptl_absorpt_coefficient_mu 2.288
_exptl_absorpt_correction_T_max 1.000000
_exptl_absorpt_correction_T_min 0.603618
_exptl_absorpt_correction_type multi-scan
_exptl_absorpt_process_details SADABS
_exptl_crystal_colour PALE-YELLOW
_exptl_crystal_density_diffrn 1.874
_exptl_crystal_density_meas ?
_exptl_crystal_density_method 'not measured'
_exptl_crystal_description BLOCK
_exptl_crystal_F_000 1224
_exptl_crystal_size_max 0.25
_exptl_crystal_size_mid 0.15
_exptl_crystal_size_min 0.14
_refine_diff_density_max 0.333
_refine_diff_density_min -0.710
_refine_diff_density_rms 0.135
_refine_ls_extinction_method none
_refine_ls_goodness_of_fit_ref 1.037
_refine_ls_hydrogen_treatment constr
_refine_ls_matrix_type full
_refine_ls_number_parameters 334
_refine_ls_number_reflns 3809
_refine_ls_number_restraints 0
_refine_ls_restrained_S_all 1.037
_refine_ls_R_factor_all 0.0254
_refine_ls_R_factor_gt 0.0234
_refine_ls_shift/su_max 0.001
_refine_ls_shift/su_mean 0.000
_refine_ls_structure_factor_coef Fsqd
_refine_ls_weighting_details 'calc w=1/[\s^2^(Fo^2^)+(0.0348P)^2^+1.3762P] where P=(Fo^2^+2Fc^2^)/3'
_refine_ls_weighting_scheme calc
_refine_ls_wR_factor_gt 0.0618
_refine_ls_wR_factor_ref 0.0630
_reflns_number_gt 3560
_reflns_number_total 3809
_reflns_threshold_expression >2sigma(I)
_cod_data_source_file cg9007119sup1.cif
_cod_data_source_block Complex2
_cod_depositor_comments
;
The following automatic conversions were performed:

'_symmetry_cell_setting' value 'Monoclinic' changed to 'monoclinic'
according to /home/saulius/struct/CIF-dictionaries/cif_core.dic
dictionary named 'cif_core.dic' version 2.4.2 from
2011-04-26.

'_exptl_absorpt_correction_type' value 'MULTI-SCAN'
changed to 'multi-scan' according to
/home/saulius/struct/CIF-dictionaries/cif_core.dic dictionary named
'cif_core.dic' version 2.4.2 from 2011-04-26.

Automatic conversion script
Id: cif_fix_values 1891 2012-01-12 08:04:46Z andrius 

The following automatic conversions were performed:

'_exptl_crystal_density_meas' value 'NONE' was changed to '?' - the
value is perceived as not measured.

Automatic conversion script
Id: cif_fix_values 3008 2015-01-20 13:52:24Z robertas 
;
_cod_original_sg_symbol_H-M P2(1)/n
_cod_database_code 4509717

loop_
_symmetry_equiv_pos_as_xyz
'x, y, z'
'-x+1/2, y+1/2, -z+1/2'
'-x, -y, -z'
'x-1/2, -y-1/2, z-1/2'

loop_
_atom_site_label
_atom_site_type_symbol
_atom_site_fract_x
_atom_site_fract_y
_atom_site_fract_z
_atom_site_U_iso_or_equiv
_atom_site_adp_type
_atom_site_occupancy
_atom_site_symmetry_multiplicity
_atom_site_calc_flag
_atom_site_refinement_flags
Zn1 Zn 0.93565(3) 0.063364(11) 0.581803(15) 0.02118(8) Uani 1 1 d .
Zn2 Zn 0.40964(3) 0.149756(12) 0.790997(15) 0.02181(8) Uani 1 1 d .
O1 O 0.6282(2) 0.03850(8) 0.84854(10) 0.0358(4) Uani 1 1 d .
O2 O 0.5570(2) 0.13657(8) 0.90863(10) 0.0313(4) Uani 1 1 d .
O3 O 0.9879(2) -0.00261(8) 1.31444(9) 0.0292(3) Uani 1 1 d .
O4 O 0.7845(2) -0.08715(8) 1.27797(10) 0.0315(3) Uani 1 1 d .
O5 O 1.0856(2) 0.11379(7) 0.51282(10) 0.0279(3) Uani 1 1 d .
O6 O 1.20862(19) 0.01243(7) 0.48752(9) 0.0250(3) Uani 1 1 d .
O7 O 1.8907(2) 0.18693(9) 0.31741(11) 0.0388(4) Uani 1 1 d .
O8 O 1.7218(2) 0.28422(9) 0.31164(12) 0.0404(4) Uani 1 1 d .
N9 N 0.5780(2) 0.16655(9) 0.70915(11) 0.0244(4) Uani 1 1 d .
N7 N 0.7698(2) 0.13503(9) 0.62007(11) 0.0233(4) Uani 1 1 d .
N1 N 0.8264(3) 0.32957(9) 0.61443(12) 0.0254(4) Uani 1 1 d .
N3 N 0.6271(2) 0.29204(9) 0.70569(11) 0.0245(4) Uani 1 1 d .
H4 H 0.5510 0.3022 0.7388 0.029 Uiso 1 1 calc R
N6 N 0.9428(3) 0.25485(9) 0.52537(12) 0.0299(4) Uani 1 1 d .
H6A H 0.9864 0.2905 0.5028 0.036 Uiso 1 1 calc R
H6B H 0.9598 0.2134 0.5071 0.036 Uiso 1 1 calc R
N2 N 0.7193(3) 0.40716(9) 0.70387(12) 0.0294(4) Uani 1 1 d .
H2A H 0.7802 0.4401 0.6847 0.035 Uiso 1 1 calc R
H2B H 0.6545 0.4162 0.7423 0.035 Uiso 1 1 calc R
C4 C 0.6543(3) 0.22475(10) 0.68271(13) 0.0208(4) Uani 1 1 d .
C5 C 0.7710(3) 0.20774(10) 0.62769(13) 0.0216(4) Uani 1 1 d .
C6 C 0.8491(3) 0.26374(10) 0.58832(13) 0.0228(4) Uani 1 1 d .
C2 C 0.7252(3) 0.34224(10) 0.67394(14) 0.0233(4) Uani 1 1 d .
C8 C 0.6548(3) 0.11444(11) 0.67035(14) 0.0264(5) Uani 1 1 d .
H8 H 0.6291 0.0675 0.6783 0.032 Uiso 1 1 calc R
C1 C 0.6323(3) 0.07526(11) 0.91333(14) 0.0258(4) Uani 1 1 d .
C3 C 0.7151(3) 0.04912(11) 1.00269(14) 0.0251(4) Uani 1 1 d .
C7 C 0.7266(3) 0.09207(11) 1.07418(15) 0.0319(5) Uani 1 1 d .
H7 H 0.6981 0.1394 1.0663 0.038 Uiso 1 1 calc R
C9 C 0.7795(3) 0.06573(11) 1.15681(15) 0.0307(5) Uani 1 1 d .
H9 H 0.7876 0.0952 1.2044 0.037 Uiso 1 1 calc R
C10 C 0.8207(3) -0.00469(11) 1.16892(13) 0.0240(4) Uani 1 1 d .
C11 C 0.8655(3) -0.03342(10) 1.25815(14) 0.0242(4) Uani 1 1 d .
C12 C 0.8174(3) -0.04745(11) 1.09798(14) 0.0285(5) Uani 1 1 d .
H12 H 0.8505 -0.0943 1.1060 0.034 Uiso 1 1 calc R
C13 C 0.7652(3) -0.02076(11) 1.01534(14) 0.0302(5) Uani 1 1 d .
H13 H 0.7636 -0.0497 0.9678 0.036 Uiso 1 1 calc R
C14 C 1.2013(3) 0.07797(10) 0.48155(13) 0.0208(4) Uani 1 1 d .
C15 C 1.3390(3) 0.11561(10) 0.44059(13) 0.0219(4) Uani 1 1 d .
C16 C 1.3335(3) 0.18787(11) 0.43014(16) 0.0333(5) Uani 1 1 d .
H16 H 1.2414 0.2138 0.4485 0.040 Uiso 1 1 calc R
C17 C 1.4644(3) 0.22119(12) 0.39249(17) 0.0344(5) Uani 1 1 d .
H17 H 1.4578 0.2694 0.3843 0.041 Uiso 1 1 calc R
C18 C 1.6056(3) 0.18342(11) 0.36675(14) 0.0254(4) Uani 1 1 d .
C19 C 1.7522(3) 0.22008(12) 0.32858(13) 0.0271(5) Uani 1 1 d .
C20 C 1.6127(3) 0.11148(11) 0.37802(14) 0.0264(5) Uani 1 1 d .
H20 H 1.7075 0.0858 0.3615 0.032 Uiso 1 1 calc R
C21 C 1.4796(3) 0.07781(11) 0.41367(14) 0.0247(4) Uani 1 1 d .
H21 H 1.4839 0.0294 0.4198 0.030 Uiso 1 1 calc R

loop_
_atom_site_aniso_label
_atom_site_aniso_U_11
_atom_site_aniso_U_22
_atom_site_aniso_U_33
_atom_site_aniso_U_23
_atom_site_aniso_U_13
_atom_site_aniso_U_12
Zn1 0.02706(14) 0.01613(13) 0.02464(14) 0.00115(9) 0.01537(10) 0.00038(9)
Zn2 0.02644(14) 0.01954(14) 0.02353(14) 0.00160(9) 0.01468(10) 0.00128(9)
O1 0.0541(11) 0.0288(8) 0.0259(8) 0.0013(7) 0.0113(7) 0.0050(7)
O2 0.0431(9) 0.0257(8) 0.0270(8) 0.0037(6) 0.0117(7) 0.0080(7)
O3 0.0365(9) 0.0243(8) 0.0256(8) 0.0019(6) 0.0035(7) -0.0041(6)
O4 0.0404(9) 0.0281(8) 0.0266(8) 0.0042(6) 0.0079(7) -0.0083(7)
O5 0.0310(8) 0.0221(7) 0.0373(9) 0.0037(6) 0.0227(7) 0.0007(6)
O6 0.0259(7) 0.0191(7) 0.0307(8) 0.0016(6) 0.0071(6) -0.0031(6)
O7 0.0342(9) 0.0435(10) 0.0466(10) 0.0026(8) 0.0264(8) -0.0039(8)
O8 0.0377(9) 0.0335(9) 0.0563(11) 0.0078(8) 0.0241(8) -0.0094(7)
N9 0.0299(10) 0.0190(8) 0.0298(10) 0.0020(7) 0.0192(8) 0.0003(7)
N7 0.0302(9) 0.0166(8) 0.0280(9) 0.0004(7) 0.0178(7) -0.0002(7)
N1 0.0338(10) 0.0179(8) 0.0294(10) 0.0005(7) 0.0178(8) -0.0009(7)
N3 0.0298(9) 0.0195(9) 0.0297(10) -0.0006(7) 0.0194(8) 0.0011(7)
N6 0.0435(11) 0.0193(8) 0.0355(10) -0.0012(8) 0.0283(9) -0.0028(8)
N2 0.0382(11) 0.0192(9) 0.0365(11) -0.0036(8) 0.0210(9) -0.0006(8)
C4 0.0251(10) 0.0192(10) 0.0211(10) 0.0013(8) 0.0117(8) 0.0021(8)
C5 0.0256(10) 0.0183(10) 0.0244(10) 0.0002(8) 0.0132(8) 0.0013(8)
C6 0.0243(10) 0.0218(10) 0.0254(10) 0.0010(8) 0.0124(8) 0.0007(8)
C2 0.0262(11) 0.0208(10) 0.0245(11) -0.0001(8) 0.0092(8) 0.0014(8)
C8 0.0346(12) 0.0168(10) 0.0338(12) -0.0002(8) 0.0210(9) -0.0006(9)
C1 0.0289(11) 0.0235(11) 0.0275(11) 0.0034(9) 0.0114(9) -0.0008(9)
C3 0.0268(11) 0.0247(11) 0.0259(11) 0.0033(8) 0.0100(9) 0.0007(8)
C7 0.0420(13) 0.0211(11) 0.0318(12) 0.0015(9) 0.0059(10) 0.0059(9)
C9 0.0399(13) 0.0254(11) 0.0260(11) -0.0041(9) 0.0051(10) 0.0021(9)
C10 0.0222(10) 0.0249(10) 0.0258(11) 0.0023(8) 0.0069(8) -0.0020(8)
C11 0.0273(11) 0.0211(10) 0.0262(11) 0.0005(8) 0.0104(9) 0.0039(9)
C12 0.0390(13) 0.0199(10) 0.0293(12) 0.0022(9) 0.0135(10) 0.0039(9)
C13 0.0434(13) 0.0244(11) 0.0259(11) -0.0016(9) 0.0142(10) 0.0015(10)
C14 0.0208(10) 0.0221(10) 0.0201(10) 0.0011(8) 0.0056(8) -0.0025(8)
C15 0.0224(10) 0.0225(10) 0.0229(10) -0.0001(8) 0.0100(8) -0.0027(8)
C16 0.0326(12) 0.0230(11) 0.0522(15) 0.0016(10) 0.0270(11) 0.0009(9)
C17 0.0357(13) 0.0211(11) 0.0528(15) 0.0040(10) 0.0244(11) -0.0028(9)
C18 0.0243(10) 0.0289(11) 0.0252(11) 0.0000(9) 0.0105(8) -0.0060(9)
C19 0.0277(11) 0.0327(12) 0.0228(10) -0.0026(9) 0.0099(9) -0.0109(9)
C20 0.0245(11) 0.0287(11) 0.0296(11) -0.0008(9) 0.0139(9) 0.0003(9)
C21 0.0270(11) 0.0215(10) 0.0279(11) 0.0022(8) 0.0108(9) -0.0001(8)

loop_
_atom_type_symbol
_atom_type_description
_atom_type_scat_dispersion_real
_atom_type_scat_dispersion_imag
_atom_type_scat_source
C C 0.0033 0.0016 'International Tables Vol C Tables 4.2.6.8 and 6.1.1.4'
H H 0.0000 0.0000 'International Tables Vol C Tables 4.2.6.8 and 6.1.1.4'
N N 0.0061 0.0033 'International Tables Vol C Tables 4.2.6.8 and 6.1.1.4'
O O 0.0106 0.0060 'International Tables Vol C Tables 4.2.6.8 and 6.1.1.4'
Zn Zn 0.2839 1.4301 'International Tables Vol C Tables 4.2.6.8 and 6.1.1.4'

loop_
_geom_angle_atom_site_label_1
_geom_angle_atom_site_label_2
_geom_angle_atom_site_label_3
_geom_angle
_geom_angle_site_symmetry_1
_geom_angle_site_symmetry_3
O5 Zn1 O6 110.51(6) . 3_756
O5 Zn1 O3 130.59(6) . 3_757
O6 Zn1 O3 93.19(6) 3_756 3_757
O5 Zn1 N7 105.96(6) . .
O6 Zn1 N7 112.20(7) 3_756 .
O3 Zn1 N7 103.72(7) 3_757 .
O8 Zn2 O2 101.34(7) 4_466 .
O8 Zn2 N9 124.00(7) 4_466 .
O2 Zn2 N9 109.92(7) . .
O8 Zn2 O4 91.75(7) 4_466 3_657
O2 Zn2 O4 129.01(7) . 3_657
N9 Zn2 O4 102.13(7) . 3_657
C1 O2 Zn2 108.47(14) . .
C11 O3 Zn1 110.10(13) . 3_757
C11 O4 Zn2 132.25(14) . 3_657
C14 O5 Zn1 116.63(13) . .
C14 O6 Zn1 132.59(13) . 3_756
C19 O8 Zn2 124.39(15) . 4_765
C4 N9 C8 103.37(16) . .
C4 N9 Zn2 133.32(14) . .
C8 N9 Zn2 123.16(14) . .
C8 N7 C5 103.72(16) . .
C8 N7 Zn1 118.31(14) . .
C5 N7 Zn1 135.53(13) . .
C2 N1 C6 120.48(17) . .
C2 N3 C4 116.92(17) . .
C2 N3 H4 121.5 . .
C4 N3 H4 121.5 . .
C6 N6 H6A 120.0 . .
C6 N6 H6B 120.0 . .
H6A N6 H6B 120.0 . .
C2 N2 H2A 120.0 . .
C2 N2 H2B 120.0 . .
H2A N2 H2B 120.0 . .
N9 C4 N3 127.17(17) . .
N9 C4 C5 110.49(17) . .
N3 C4 C5 122.34(18) . .
C4 C5 N7 107.23(17) . .
C4 C5 C6 117.18(18) . .
N7 C5 C6 135.37(18) . .
N6 C6 N1 117.61(18) . .
N6 C6 C5 123.23(18) . .
N1 C6 C5 119.15(18) . .
N1 C2 N2 118.86(19) . .
N1 C2 N3 123.06(18) . .
N2 C2 N3 118.07(18) . .
N7 C8 N9 115.17(18) . .
N7 C8 H8 122.4 . .
N9 C8 H8 122.4 . .
O1 C1 O2 122.1(2) . .
O1 C1 C3 121.58(19) . .
O2 C1 C3 116.24(18) . .
C7 C3 C13 118.9(2) . .
C7 C3 C1 120.86(19) . .
C13 C3 C1 119.94(19) . .
C9 C7 C3 120.8(2) . .
C9 C7 H7 119.6 . .
C3 C7 H7 119.6 . .
C7 C9 C10 119.8(2) . .
C7 C9 H9 120.1 . .
C10 C9 H9 120.1 . .
C12 C10 C9 119.8(2) . .
C12 C10 C11 120.86(19) . .
C9 C10 C11 119.39(19) . .
O4 C11 O3 120.43(19) . .
O4 C11 C10 120.94(19) . .
O3 C11 C10 118.63(18) . .
C13 C12 C10 120.1(2) . .
C13 C12 H12 119.9 . .
C10 C12 H12 119.9 . .
C12 C13 C3 120.4(2) . .
C12 C13 H13 119.8 . .
C3 C13 H13 119.8 . .
O6 C14 O5 122.12(18) . .
O6 C14 C15 119.48(17) . .
O5 C14 C15 118.33(17) . .
C16 C15 C21 118.98(18) . .
C16 C15 C14 121.69(18) . .
C21 C15 C14 119.31(18) . .
C17 C16 C15 120.2(2) . .
C17 C16 H16 119.9 . .
C15 C16 H16 119.9 . .
C16 C17 C18 120.6(2) . .
C16 C17 H17 119.7 . .
C18 C17 H17 119.7 . .
C20 C18 C17 119.28(18) . .
C20 C18 C19 120.12(19) . .
C17 C18 C19 120.60(19) . .
O7 C19 O8 125.44(19) . .
O7 C19 C18 119.3(2) . .
O8 C19 C18 115.23(19) . .
C21 C20 C18 120.28(19) . .
C21 C20 H20 119.9 . .
C18 C20 H20 119.9 . .
C20 C21 C15 120.63(19) . .
C20 C21 H21 119.7 . .
C15 C21 H21 119.7 . .

loop_
_geom_bond_atom_site_label_1
_geom_bond_atom_site_label_2
_geom_bond_distance
_geom_bond_site_symmetry_2
Zn1 O5 1.9501(14) .
Zn1 O6 1.9839(14) 3_756
Zn1 O3 1.9907(15) 3_757
Zn1 N7 2.0030(17) .
Zn2 O8 1.9420(15) 4_466
Zn2 O2 1.9620(16) .
Zn2 N9 1.9844(16) .
Zn2 O4 2.0005(16) 3_657
O1 C1 1.235(3) .
O2 C1 1.290(3) .
O3 C11 1.270(3) .
O3 Zn1 1.9906(15) 3_757
O4 C11 1.256(3) .
O4 Zn2 2.0006(15) 3_657
O5 C14 1.265(2) .
O6 C14 1.256(2) .
O6 Zn1 1.9838(14) 3_756
O7 C19 1.238(3) .
O8 C19 1.264(3) .
O8 Zn2 1.9421(15) 4_765
N9 C4 1.348(3) .
N9 C8 1.350(3) .
N7 C8 1.328(3) .
N7 C5 1.394(2) .
N1 C2 1.331(3) .
N1 C6 1.344(3) .
N3 C2 1.354(3) .
N3 C4 1.362(3) .
N3 H4 0.8600 .
N6 C6 1.327(3) .
N6 H6A 0.8600 .
N6 H6B 0.8600 .
N2 C2 1.331(3) .
N2 H2A 0.8600 .
N2 H2B 0.8600 .
C4 C5 1.375(3) .
C5 C6 1.415(3) .
C8 H8 0.9300 .
C1 C3 1.501(3) .
C3 C7 1.383(3) .
C3 C13 1.388(3) .
C7 C9 1.376(3) .
C7 H7 0.9300 .
C9 C10 1.384(3) .
C9 H9 0.9300 .
C10 C12 1.381(3) .
C10 C11 1.483(3) .
C12 C13 1.378(3) .
C12 H12 0.9300 .
C13 H13 0.9300 .
C14 C15 1.489(3) .
C15 C16 1.390(3) .
C15 C21 1.393(3) .
C16 C17 1.382(3) .
C16 H16 0.9300 .
C17 C18 1.388(3) .
C17 H17 0.9300 .
C18 C20 1.386(3) .
C18 C19 1.506(3) .
C20 C21 1.379(3) .
C20 H20 0.9300 .
C21 H21 0.9300 .

loop_
_geom_torsion_atom_site_label_1
_geom_torsion_atom_site_label_2
_geom_torsion_atom_site_label_3
_geom_torsion_atom_site_label_4
_geom_torsion
_geom_torsion_site_symmetry_1
O8 Zn2 O2 C1 152.71(14) 4_466
N9 Zn2 O2 C1 -74.51(15) .
O4 Zn2 O2 C1 51.02(17) 3_657
O6 Zn1 O5 C14 -58.06(16) 3_756
O3 Zn1 O5 C14 55.44(18) 3_757
N7 Zn1 O5 C14 -179.82(15) .
O8 Zn2 N9 C4 31.3(2) 4_466
O2 Zn2 N9 C4 -88.5(2) .
O4 Zn2 N9 C4 131.8(2) 3_657
O8 Zn2 N9 C8 -154.04(17) 4_466
O2 Zn2 N9 C8 86.19(18) .
O4 Zn2 N9 C8 -53.51(19) 3_657
O5 Zn1 N7 C8 -178.50(16) .
O6 Zn1 N7 C8 60.82(18) 3_756
O3 Zn1 N7 C8 -38.47(18) 3_757
O5 Zn1 N7 C5 -19.6(2) .
O6 Zn1 N7 C5 -140.23(19) 3_756
O3 Zn1 N7 C5 120.5(2) 3_757
C8 N9 C4 N3 -177.9(2) .
Zn2 N9 C4 N3 -2.5(3) .
C8 N9 C4 C5 1.3(2) .
Zn2 N9 C4 C5 176.75(16) .
C2 N3 C4 N9 177.1(2) .
C2 N3 C4 C5 -2.0(3) .
N9 C4 C5 N7 -0.8(2) .
N3 C4 C5 N7 178.51(19) .
N9 C4 C5 C6 174.57(18) .
N3 C4 C5 C6 -6.1(3) .
C8 N7 C5 C4 -0.1(2) .
Zn1 N7 C5 C4 -161.12(16) .
C8 N7 C5 C6 -174.3(2) .
Zn1 N7 C5 C6 24.7(4) .
C2 N1 C6 N6 176.3(2) .
C2 N1 C6 C5 -2.8(3) .
C4 C5 C6 N6 -170.5(2) .
N7 C5 C6 N6 3.1(4) .
C4 C5 C6 N1 8.5(3) .
N7 C5 C6 N1 -177.8(2) .
C6 N1 C2 N2 174.1(2) .
C6 N1 C2 N3 -6.0(3) .
C4 N3 C2 N1 8.4(3) .
C4 N3 C2 N2 -171.71(19) .
C5 N7 C8 N9 1.0(3) .
Zn1 N7 C8 N9 166.02(15) .
C4 N9 C8 N7 -1.5(3) .
Zn2 N9 C8 N7 -177.52(15) .
Zn2 O2 C1 O1 9.5(3) .
Zn2 O2 C1 C3 -166.89(14) .
O1 C1 C3 C7 176.9(2) .
O2 C1 C3 C7 -6.6(3) .
O1 C1 C3 C13 -9.2(3) .
O2 C1 C3 C13 167.3(2) .
C13 C3 C7 C9 -2.6(3) .
C1 C3 C7 C9 171.4(2) .
C3 C7 C9 C10 -0.5(4) .
C7 C9 C10 C12 3.2(3) .
C7 C9 C10 C11 -176.0(2) .
Zn2 O4 C11 O3 -179.23(14) 3_657
Zn2 O4 C11 C10 0.8(3) 3_657
Zn1 O3 C11 O4 13.6(2) 3_757
Zn1 O3 C11 C10 -166.43(14) 3_757
C12 C10 C11 O4 -49.7(3) .
C9 C10 C11 O4 129.6(2) .
C12 C10 C11 O3 130.3(2) .
C9 C10 C11 O3 -50.5(3) .
C9 C10 C12 C13 -2.9(3) .
C11 C10 C12 C13 176.3(2) .
C10 C12 C13 C3 -0.2(3) .
C7 C3 C13 C12 2.9(3) .
C1 C3 C13 C12 -171.1(2) .
Zn1 O6 C14 O5 83.2(2) 3_756
Zn1 O6 C14 C15 -100.1(2) 3_756
Zn1 O5 C14 O6 6.3(3) .
Zn1 O5 C14 C15 -170.44(14) .
O6 C14 C15 C16 178.1(2) .
O5 C14 C15 C16 -5.1(3) .
O6 C14 C15 C21 -3.3(3) .
O5 C14 C15 C21 173.52(19) .
C21 C15 C16 C17 0.9(3) .
C14 C15 C16 C17 179.5(2) .
C15 C16 C17 C18 -1.7(4) .
C16 C17 C18 C20 0.9(4) .
C16 C17 C18 C19 -177.9(2) .
Zn2 O8 C19 O7 -15.6(3) 4_765
Zn2 O8 C19 C18 163.33(14) 4_765
C20 C18 C19 O7 -8.9(3) .
C17 C18 C19 O7 169.9(2) .
C20 C18 C19 O8 172.1(2) .
C17 C18 C19 O8 -9.1(3) .
C17 C18 C20 C21 0.6(3) .
C19 C18 C20 C21 179.4(2) .
C18 C20 C21 C15 -1.4(3) .
C16 C15 C21 C20 0.7(3) .
C14 C15 C21 C20 -177.94(19) .
